data_4345979
loop_
_publ_author_name
'Yang, Mengxi'
'Gabba\"i, Fran\,cois P'

_publ_section_title
;
 Synthesis and Properties of Triarylhalostibonium Cations.
;
_journal_issue 15
_journal_name_full 'Inorganic chemistry'
_journal_page_first 8644
_journal_page_last 8650
_journal_paper_doi 10.1021/acs.inorgchem.7b00293
_journal_volume 56
_journal_year 2017
_chemical_formula_sum 'C27 H33 F2 Sb'
_chemical_formula_weight 517.28
_space_group_crystal_system monoclinic
_space_group_IT_number 15
_space_group_name_Hall '-C 2yc'
_space_group_name_H-M_alt 'C 1 2/c 1'
_symmetry_space_group_name_Hall '-C 2yc'
_symmetry_space_group_name_H-M 'C 1 2/c 1'
_atom_sites_solution_hydrogens geom
_audit_creation_method SHELXL-2014/7
_cell_angle_alpha 90
_cell_angle_beta 104.478(3)
_cell_angle_gamma 90
_cell_formula_units_Z 4
_cell_length_a 10.2678(8)
_cell_length_b 12.7918(10)
_cell_length_c 18.0561(17)
_cell_measurement_reflns_used 9924
_cell_measurement_temperature 110(2)
_cell_measurement_theta_max 27.49
_cell_measurement_theta_min 2.33
_cell_volume 2296.2(3)
_computing_cell_refinement 'Bruker SAINT'
_computing_data_collection 'Bruker APEX2'
_computing_data_reduction 'Bruker SAINT'
_computing_molecular_graphics 'Bruker SHELXTL'
_computing_publication_material 'Bruker SHELXTL'
_computing_structure_refinement 'SHELXL-2014/7 (Sheldrick, 2014)'
_computing_structure_solution 'SHELXS-97 (Sheldrick 2008)'
_diffrn_ambient_temperature 110(2)
_diffrn_measured_fraction_theta_full 1.000
_diffrn_measured_fraction_theta_max 0.995
_diffrn_measurement_device_type 'Bruker APEX-II CCD'
_diffrn_measurement_method '\f and \w scans'
_diffrn_radiation_type MoK\a
_diffrn_radiation_wavelength 0.71073
_diffrn_reflns_av_R_equivalents 0.0370
_diffrn_reflns_av_unetI/netI 0.0203
_diffrn_reflns_Laue_measured_fraction_full 1.000
_diffrn_reflns_Laue_measured_fraction_max 0.995
_diffrn_reflns_limit_h_max 12
_diffrn_reflns_limit_h_min -13
_diffrn_reflns_limit_k_max 16
_diffrn_reflns_limit_k_min -16
_diffrn_reflns_limit_l_max 23
_diffrn_reflns_limit_l_min -23
_diffrn_reflns_number 21340
_diffrn_reflns_point_group_measured_fraction_full 1.000
_diffrn_reflns_point_group_measured_fraction_max 0.995
_diffrn_reflns_theta_full 25.242
_diffrn_reflns_theta_max 27.526
_diffrn_reflns_theta_min 2.330
_exptl_absorpt_coefficient_mu 1.229
_exptl_absorpt_correction_T_max 0.7456
_exptl_absorpt_correction_T_min 0.6569
_exptl_absorpt_correction_type multi-scan
_exptl_absorpt_process_details sadabs
_exptl_crystal_colour colorless
_exptl_crystal_description block
_exptl_crystal_F_000 1056
_exptl_crystal_size_max 0.240
_exptl_crystal_size_mid 0.150
_exptl_crystal_size_min 0.100
_refine_diff_density_max 0.423
_refine_diff_density_min -0.516
_refine_diff_density_rms 0.065
_refine_ls_extinction_method none
_refine_ls_goodness_of_fit_ref 1.098
_refine_ls_hydrogen_treatment riding
_refine_ls_matrix_type full
_refine_ls_number_parameters 143
_refine_ls_number_reflns 2639
_refine_ls_number_restraints 0
_refine_ls_restrained_S_all 1.098
_refine_ls_R_factor_all 0.0190
_refine_ls_R_factor_gt 0.0183
_refine_ls_shift/su_max 0.000
_refine_ls_shift/su_mean 0.000
_refine_ls_structure_factor_coef Fsqd
_refine_ls_weighting_details 'w=1/[\s^2^(Fo^2^)+(0.0188P)^2^+3.9774P] where P=(Fo^2^+2Fc^2^)/3'
_refine_ls_weighting_scheme calc
_refine_ls_wR_factor_gt 0.0485
_refine_ls_wR_factor_ref 0.0489
_reflns_Friedel_coverage 0.000
_reflns_number_gt 2555
_reflns_number_total 2639
_reflns_threshold_expression 'I > 2\s(I)'
_cod_data_source_file ic7b00293_si_003.cif
_cod_data_source_block Mes3SbF2
_cod_database_code 4345979
_shelx_shelxl_version_number 2014/7
_shelx_space_group_comment
; 
The symmetry employed for this shelxl refinement is uniquely defined 
by the following loop, which should always be used as a source of 
symmetry information in preference to the above space-group names. 
They are only intended as comments. 
;
_shelx_estimated_absorpt_t_min 0.757
_shelx_estimated_absorpt_t_max 0.887

loop_
_space_group_symop_operation_xyz
'x, y, z'
'-x, y, -z+1/2'
'x+1/2, y+1/2, z'
'-x+1/2, y+1/2, -z+1/2'
'-x, -y, -z'
'x, -y, z-1/2'
'-x+1/2, -y+1/2, -z'
'x+1/2, -y+1/2, z-1/2'

loop_
_atom_site_label
_atom_site_type_symbol
_atom_site_fract_x
_atom_site_fract_y
_atom_site_fract_z
_atom_site_U_iso_or_equiv
_atom_site_adp_type
_atom_site_occupancy
_atom_site_site_symmetry_order
_atom_site_calc_flag
_atom_site_refinement_flags_posn
_atom_site_refinement_flags_adp
_atom_site_refinement_flags_occupancy
Sb1 Sb 0.0000 0.40951(2) 0.2500 0.01239(6) Uani 1 2 d S T P
C1 C 0.02915(16) 0.32339(13) 0.35351(9) 0.0148(3) Uani 1 1 d . . .
F1 F -0.19646(10) 0.41014(7) 0.24074(6) 0.0184(2) Uani 1 1 d . . .
C2 C -0.03223(16) 0.35687(13) 0.41053(10) 0.0159(3) Uani 1 1 d . . .
C3 C -0.01917(17) 0.29461(13) 0.47546(10) 0.0185(3) Uani 1 1 d . . .
H3 H -0.0597 0.3171 0.5146 0.022 Uiso 1 1 calc R U .
C4 C 0.05148(18) 0.20053(14) 0.48473(10) 0.0200(3) Uani 1 1 d . . .
C7 C -0.11353(17) 0.45651(13) 0.40557(10) 0.0184(3) Uani 1 1 d . . .
H7A H -0.0669 0.5132 0.3863 0.028 Uiso 1 1 calc R U .
H7B H -0.1239 0.4748 0.4565 0.028 Uiso 1 1 calc R U .
H7C H -0.2025 0.4460 0.3707 0.028 Uiso 1 1 calc R U .
C6 C 0.10401(16) 0.22967(13) 0.36237(10) 0.0170(3) Uani 1 1 d . . .
C5 C 0.11257(18) 0.17038(13) 0.42802(10) 0.0199(3) Uani 1 1 d . . .
H5 H 0.1622 0.1069 0.4341 0.024 Uiso 1 1 calc R U .
C8 C 0.0613(2) 0.13396(17) 0.55456(11) 0.0302(4) Uani 1 1 d . . .
H8A H 0.0845 0.0622 0.5438 0.045 Uiso 1 1 calc R U .
H8B H -0.0253 0.1342 0.5682 0.045 Uiso 1 1 calc R U .
H8C H 0.1311 0.1621 0.5972 0.045 Uiso 1 1 calc R U .
C10 C 0.0000 0.57569(17) 0.2500 0.0145(4) Uani 1 2 d S T P
C9 C 0.17548(19) 0.18852(14) 0.30465(11) 0.0219(4) Uani 1 1 d . . .
H9A H 0.1179 0.1980 0.2529 0.033 Uiso 1 1 calc R U .
H9B H 0.1950 0.1140 0.3140 0.033 Uiso 1 1 calc R U .
H9C H 0.2598 0.2269 0.3096 0.033 Uiso 1 1 calc R U .
C11 C 0.09568(16) 0.63051(13) 0.30599(10) 0.0152(3) Uani 1 1 d . . .
C12 C 0.09300(16) 0.73975(13) 0.30472(10) 0.0167(3) Uani 1 1 d . . .
H12 H 0.1571 0.7769 0.3427 0.020 Uiso 1 1 calc R U .
C13 C 0.0000 0.79635(18) 0.2500 0.0169(5) Uani 1 2 d S T P
C14 C 0.20391(18) 0.57852(13) 0.36717(10) 0.0192(3) Uani 1 1 d . . .
H14A H 0.2765 0.5547 0.3449 0.029 Uiso 1 1 calc R U .
H14B H 0.1656 0.5185 0.3880 0.029 Uiso 1 1 calc R U .
H14C H 0.2398 0.6287 0.4082 0.029 Uiso 1 1 calc R U .
C15 C 0.0000 0.91391(18) 0.2500 0.0212(5) Uani 1 2 d S T P
H15A H 0.0263 0.9395 0.2047 0.032 Uiso 0.5 1 calc R U P
H15B H 0.0640 0.9395 0.2962 0.032 Uiso 0.5 1 calc R U P
H15C H -0.0904 0.9395 0.2491 0.032 Uiso 0.5 1 calc R U P

loop_
_atom_site_aniso_label
_atom_site_aniso_U_11
_atom_site_aniso_U_22
_atom_site_aniso_U_33
_atom_site_aniso_U_23
_atom_site_aniso_U_13
_atom_site_aniso_U_12
Sb1 0.01239(8) 0.01030(8) 0.01557(9) 0.000 0.00558(6) 0.000
C1 0.0141(7) 0.0140(7) 0.0166(8) 0.0003(6) 0.0046(6) -0.0005(6)
F1 0.0132(5) 0.0193(5) 0.0238(5) 0.0002(4) 0.0068(4) -0.0006(4)
C2 0.0145(7) 0.0144(8) 0.0191(8) -0.0022(6) 0.0047(6) -0.0001(6)
C3 0.0204(8) 0.0196(8) 0.0169(8) -0.0017(7) 0.0073(7) 0.0010(6)
C4 0.0214(8) 0.0199(8) 0.0183(8) 0.0024(7) 0.0042(7) 0.0015(7)
C7 0.0204(8) 0.0165(8) 0.0204(8) -0.0023(7) 0.0089(7) 0.0035(6)
C6 0.0158(7) 0.0153(7) 0.0206(8) -0.0009(7) 0.0062(6) 0.0005(6)
C5 0.0206(8) 0.0164(8) 0.0231(9) 0.0022(7) 0.0060(7) 0.0043(6)
C8 0.0411(12) 0.0300(10) 0.0214(9) 0.0078(8) 0.0116(9) 0.0116(9)
C10 0.0157(11) 0.0122(10) 0.0172(11) 0.000 0.0073(9) 0.000
C9 0.0260(9) 0.0167(8) 0.0270(9) 0.0024(7) 0.0141(8) 0.0081(7)
C11 0.0140(7) 0.0159(8) 0.0177(8) 0.0002(6) 0.0075(6) -0.0002(6)
C12 0.0159(7) 0.0152(8) 0.0213(8) -0.0036(6) 0.0090(7) -0.0029(6)
C13 0.0168(11) 0.0130(11) 0.0253(12) 0.000 0.0133(10) 0.000
C14 0.0173(8) 0.0186(8) 0.0200(9) -0.0007(7) 0.0015(7) -0.0003(6)
C15 0.0199(12) 0.0131(11) 0.0329(15) 0.000 0.0110(11) 0.000

loop_
_atom_type_symbol
_atom_type_description
_atom_type_scat_dispersion_real
_atom_type_scat_dispersion_imag
_atom_type_scat_source
C C 0.0033 0.0016 'International Tables Vol C Tables 4.2.6.8 and 6.1.1.4'
H H 0.0000 0.0000 'International Tables Vol C Tables 4.2.6.8 and 6.1.1.4'
F F 0.0171 0.0103 'International Tables Vol C Tables 4.2.6.8 and 6.1.1.4'
Sb Sb -0.5866 1.5461 'International Tables Vol C Tables 4.2.6.8 and 6.1.1.4'

loop_
_geom_angle_atom_site_label_1
_geom_angle_atom_site_label_2
_geom_angle_atom_site_label_3
_geom_angle
_geom_angle_site_symmetry_1
_geom_angle_site_symmetry_3
F1 Sb1 F1 179.53(5) . 2
F1 Sb1 C1 89.60(5) . .
F1 Sb1 C1 90.65(5) 2 .
F1 Sb1 C1 90.65(5) . 2
F1 Sb1 C1 89.59(5) 2 2
C1 Sb1 C1 117.55(9) . 2
F1 Sb1 C10 89.77(3) . .
F1 Sb1 C10 89.77(3) 2 .
C1 Sb1 C10 121.22(4) . .
C1 Sb1 C10 121.22(4) 2 .
C2 C1 C6 120.55(15) . .
C2 C1 Sb1 119.81(12) . .
C6 C1 Sb1 119.54(12) . .
C3 C2 C1 118.43(15) . .
C3 C2 C7 117.76(15) . .
C1 C2 C7 123.80(15) . .
C4 C3 C2 122.10(16) . .
C4 C3 H3 118.9 . .
C2 C3 H3 118.9 . .
C5 C4 C3 118.09(16) . .
C5 C4 C8 121.02(16) . .
C3 C4 C8 120.90(16) . .
C2 C7 H7A 109.5 . .
C2 C7 H7B 109.5 . .
H7A C7 H7B 109.5 . .
C2 C7 H7C 109.5 . .
H7A C7 H7C 109.5 . .
H7B C7 H7C 109.5 . .
C5 C6 C1 118.44(15) . .
C5 C6 C9 117.36(15) . .
C1 C6 C9 124.21(15) . .
C4 C5 C6 122.36(16) . .
C4 C5 H5 118.8 . .
C6 C5 H5 118.8 . .
C4 C8 H8A 109.5 . .
C4 C8 H8B 109.5 . .
H8A C8 H8B 109.5 . .
C4 C8 H8C 109.5 . .
H8A C8 H8C 109.5 . .
H8B C8 H8C 109.5 . .
C11 C10 C11 120.3(2) 2 .
C11 C10 Sb1 119.87(10) 2 .
C11 C10 Sb1 119.87(10) . .
C6 C9 H9A 109.5 . .
C6 C9 H9B 109.5 . .
H9A C9 H9B 109.5 . .
C6 C9 H9C 109.5 . .
H9A C9 H9C 109.5 . .
H9B C9 H9C 109.5 . .
C12 C11 C10 118.61(16) . .
C12 C11 C14 117.38(15) . .
C10 C11 C14 124.00(15) . .
C13 C12 C11 122.58(16) . .
C13 C12 H12 118.7 . .
C11 C12 H12 118.7 . .
C12 C13 C12 117.4(2) 2 .
C12 C13 C15 121.31(11) 2 .
C12 C13 C15 121.31(11) . .
C11 C14 H14A 109.5 . .
C11 C14 H14B 109.5 . .
H14A C14 H14B 109.5 . .
C11 C14 H14C 109.5 . .
H14A C14 H14C 109.5 . .
H14B C14 H14C 109.5 . .
C13 C15 H15A 109.5 . .
C13 C15 H15B 109.5 . .
H15A C15 H15B 109.5 . .
C13 C15 H15C 109.5 . .
H15A C15 H15C 109.5 . .
H15B C15 H15C 109.5 . .

loop_
_geom_bond_atom_site_label_1
_geom_bond_atom_site_label_2
_geom_bond_distance
_geom_bond_site_symmetry_2
Sb1 F1 1.9821(10) .
Sb1 F1 1.9821(10) 2
Sb1 C1 2.1252(16) .
Sb1 C1 2.1252(16) 2
Sb1 C10 2.126(2) .
C1 C2 1.402(2) .
C1 C6 1.411(2) .
C2 C3 1.396(2) .
C2 C7 1.514(2) .
C3 C4 1.394(2) .
C3 H3 0.9500 .
C4 C5 1.383(3) .
C4 C8 1.504(3) .
C7 H7A 0.9800 .
C7 H7B 0.9800 .
C7 H7C 0.9800 .
C6 C5 1.391(2) .
C6 C9 1.511(2) .
C5 H5 0.9500 .
C8 H8A 0.9800 .
C8 H8B 0.9800 .
C8 H8C 0.9800 .
C10 C11 1.408(2) 2
C10 C11 1.408(2) .
C9 H9A 0.9800 .
C9 H9B 0.9800 .
C9 H9C 0.9800 .
C11 C12 1.398(2) .
C11 C14 1.511(2) .
C12 C13 1.393(2) .
C12 H12 0.9500 .
C13 C12 1.393(2) 2
C13 C15 1.504(3) .
C14 H14A 0.9800 .
C14 H14B 0.9800 .
C14 H14C 0.9800 .
C15 H15A 0.9800 .
C15 H15B 0.9800 .
C15 H15C 0.9800 .

loop_
_geom_torsion_atom_site_label_1
_geom_torsion_atom_site_label_2
_geom_torsion_atom_site_label_3
_geom_torsion_atom_site_label_4
_geom_torsion
_geom_torsion_site_symmetry_1
_geom_torsion_site_symmetry_4
C6 C1 C2 C3 -1.0(2) . .
Sb1 C1 C2 C3 175.44(12) . .
C6 C1 C2 C7 179.71(16) . .
Sb1 C1 C2 C7 -3.9(2) . .
C1 C2 C3 C4 -0.6(3) . .
C7 C2 C3 C4 178.78(16) . .
C2 C3 C4 C5 1.5(3) . .
C2 C3 C4 C8 -178.66(17) . .
C2 C1 C6 C5 1.5(2) . .
Sb1 C1 C6 C5 -174.90(12) . .
C2 C1 C6 C9 -178.90(16) . .
Sb1 C1 C6 C9 4.7(2) . .
C3 C4 C5 C6 -1.0(3) . .
C8 C4 C5 C6 179.25(18) . .
C1 C6 C5 C4 -0.5(3) . .
C9 C6 C5 C4 179.85(17) . .
C11 C10 C11 C12 0.19(10) 2 .
Sb1 C10 C11 C12 -179.81(10) . .
C11 C10 C11 C14 -178.61(18) 2 .
Sb1 C10 C11 C14 1.39(18) . .
C10 C11 C12 C13 -0.4(2) . .
C14 C11 C12 C13 178.48(13) . .
C11 C12 C13 C12 0.21(11) . 2
C11 C12 C13 C15 -179.79(11) . .
